data_4336109
loop_
_publ_author_name
'Jian Zhang'
'Zuowei Xie'

_publ_section_title
;
 Reaction of 13-Vertex Carborane \m-1,2-(CH2)4-1,2-C2B11H11 with
 Nucleophiles: Linkage Effect on Product Formation
;
_journal_name_full 'Inorganic Chemistry'
_journal_page_first 10677
_journal_page_last 10684
_journal_paper_doi 10.1021/ic401744h
_journal_volume 52
_journal_year 2013
_chemical_formula_sum 'C46 H59 B11 N2 P2'
_chemical_formula_weight 820.80
_chemical_name_systematic
; 
 ? 
;
_space_group_IT_number 14
_symmetry_cell_setting monoclinic
_symmetry_space_group_name_Hall '-P 2ybc'
_symmetry_space_group_name_H-M 'P 1 21/c 1'
_atom_sites_solution_hydrogens geom
_atom_sites_solution_primary direct
_atom_sites_solution_secondary difmap
_audit_creation_method SHELXL-97
_cell_angle_alpha 90.00
_cell_angle_beta 99.830(3)
_cell_angle_gamma 90.00
_cell_formula_units_Z 4
_cell_length_a 16.747(3)
_cell_length_b 10.655(2)
_cell_length_c 26.720(5)
_cell_measurement_reflns_used 112
_cell_measurement_temperature 296(2)
_cell_measurement_theta_max 15
_cell_measurement_theta_min 15
_cell_volume 4697.9(15)
_computing_cell_refinement 'BRUKER KAPPA APEXII DUO DIFFRACTOMETER'
_computing_data_collection 'BRUKER KAPPA APEXII DUO DIFFRACTOMETER'
_computing_data_reduction 'BRUKER KAPPA APEXII DUO DIFFRACTOMETER'
_computing_molecular_graphics 'SIEMENS SHELXTL'
_computing_publication_material 'SIEMENS SHELXTL'
_computing_structure_refinement 'SHELXL-97 (Sheldrick, 2008)'
_computing_structure_solution 'SHELXS-97 (Sheldrick, 2008)'
_diffrn_ambient_temperature 296(2)
_diffrn_measured_fraction_theta_full 1.000
_diffrn_measured_fraction_theta_max 1.000
_diffrn_measurement_device_type 'BRUKER KAPPA APEXII DUO DIFFRACTOMETER'
_diffrn_measurement_method 'PHI & OMEGA SCAN'
_diffrn_radiation_monochromator graphite
_diffrn_radiation_source 'fine-focus sealed tube'
_diffrn_radiation_type MoK\a
_diffrn_radiation_wavelength 0.71073
_diffrn_reflns_av_R_equivalents 0.2000
_diffrn_reflns_av_sigmaI/netI 0.1933
_diffrn_reflns_limit_h_max 20
_diffrn_reflns_limit_h_min -20
_diffrn_reflns_limit_k_max 12
_diffrn_reflns_limit_k_min -12
_diffrn_reflns_limit_l_max 32
_diffrn_reflns_limit_l_min -32
_diffrn_reflns_number 42472
_diffrn_reflns_theta_full 25.25
_diffrn_reflns_theta_max 25.25
_diffrn_reflns_theta_min 1.55
_exptl_absorpt_coefficient_mu 0.128
_exptl_absorpt_correction_T_max 0.7456
_exptl_absorpt_correction_T_min 0.6257
_exptl_absorpt_correction_type multi-scan
_exptl_crystal_colour colourless
_exptl_crystal_density_diffrn 1.160
_exptl_crystal_description block
_exptl_crystal_F_000 1736
_exptl_crystal_size_max 0.50
_exptl_crystal_size_mid 0.40
_exptl_crystal_size_min 0.20
_refine_diff_density_max 0.233
_refine_diff_density_min -0.302
_refine_diff_density_rms 0.053
_refine_ls_extinction_method none
_refine_ls_goodness_of_fit_ref 0.989
_refine_ls_hydrogen_treatment riding
_refine_ls_matrix_type full
_refine_ls_number_parameters 550
_refine_ls_number_reflns 8499
_refine_ls_number_restraints 0
_refine_ls_restrained_S_all 0.989
_refine_ls_R_factor_all 0.2157
_refine_ls_R_factor_gt 0.0676
_refine_ls_shift/su_max 0.000
_refine_ls_shift/su_mean 0.000
_refine_ls_structure_factor_coef Fsqd
_refine_ls_weighting_details 'calc w=1/[\s^2^(Fo^2^)+(0.0579P)^2^+0.0000P] where P=(Fo^2^+2Fc^2^)/3'
_refine_ls_weighting_scheme calc
_refine_ls_wR_factor_gt 0.1191
_refine_ls_wR_factor_ref 0.1792
_reflns_number_gt 3303
_reflns_number_total 8499
_reflns_threshold_expression >2sigma(I)
_cod_data_source_file ic401744h_si_002_5.cif
_cod_data_source_block '[4][PPN]'
_cod_original_cell_volume 4698.0(15)
_cod_database_code 4336109

loop_
_symmetry_equiv_pos_as_xyz
'x, y, z'
'-x, y+1/2, -z+1/2'
'-x, -y, -z'
'x, -y-1/2, z-1/2'

loop_
_atom_site_label
_atom_site_type_symbol
_atom_site_fract_x
_atom_site_fract_y
_atom_site_fract_z
_atom_site_U_iso_or_equiv
_atom_site_adp_type
_atom_site_occupancy
_atom_site_symmetry_multiplicity
_atom_site_calc_flag
_atom_site_refinement_flags
N2 N 0.5654(2) 0.1827(4) 0.40617(16) 0.0533(12) Uani 1 1 d .
N1 N 0.1756(2) 1.0339(3) 0.33970(13) 0.0388(10) Uani 1 1 d .
P1 P 0.18153(7) 0.94443(11) 0.38726(5) 0.0370(3) Uani 1 1 d .
P2 P 0.14091(7) 1.16872(11) 0.32298(5) 0.0375(3) Uani 1 1 d .
C1 C 0.6550(3) 0.4514(4) 0.37333(19) 0.0467(13) Uani 1 1 d .
C2 C 0.6035(3) 0.3727(4) 0.33131(19) 0.0488(14) Uani 1 1 d .
H2A H 0.5563 0.3425 0.3450 0.059 Uiso 1 1 calc R
C11 C 0.6129(3) 0.5749(5) 0.3799(2) 0.0679(17) Uani 1 1 d .
H11A H 0.6488 0.6275 0.4034 0.082 Uiso 1 1 calc R
H11B H 0.5648 0.5588 0.3946 0.082 Uiso 1 1 calc R
C12 C 0.5884(4) 0.6458(5) 0.3294(3) 0.085(2) Uani 1 1 d .
H12A H 0.5609 0.7231 0.3355 0.102 Uiso 1 1 calc R
H12B H 0.6365 0.6673 0.3156 0.102 Uiso 1 1 calc R
C13 C 0.5336(4) 0.5669(6) 0.2921(3) 0.088(2) Uani 1 1 d .
H13A H 0.5196 0.6130 0.2605 0.106 Uiso 1 1 calc R
H13B H 0.4839 0.5511 0.3051 0.106 Uiso 1 1 calc R
C14 C 0.5709(3) 0.4435(5) 0.2815(2) 0.0652(16) Uani 1 1 d .
H14A H 0.6150 0.4582 0.2629 0.078 Uiso 1 1 calc R
H14B H 0.5306 0.3922 0.2604 0.078 Uiso 1 1 calc R
C15 C 0.5366(3) 0.2139(5) 0.4533(2) 0.0734(18) Uani 1 1 d .
H15A H 0.5829 0.2349 0.4790 0.088 Uiso 1 1 calc R
H15B H 0.5112 0.1401 0.4650 0.088 Uiso 1 1 calc R
C16 C 0.4766(4) 0.3220(7) 0.4488(3) 0.123(3) Uani 1 1 d .
H16A H 0.4606 0.3367 0.4811 0.184 Uiso 1 1 calc R
H16B H 0.4298 0.3013 0.4241 0.184 Uiso 1 1 calc R
H16C H 0.5016 0.3963 0.4382 0.184 Uiso 1 1 calc R
C17 C 0.5103(3) 0.1057(5) 0.3702(2) 0.0736(18) Uani 1 1 d .
H17A H 0.5265 0.1117 0.3371 0.088 Uiso 1 1 calc R
H17B H 0.4561 0.1405 0.3672 0.088 Uiso 1 1 calc R
C18 C 0.5071(4) -0.0294(6) 0.3841(3) 0.120(3) Uani 1 1 d .
H18A H 0.4697 -0.0726 0.3586 0.180 Uiso 1 1 calc R
H18B H 0.4895 -0.0370 0.4163 0.180 Uiso 1 1 calc R
H18C H 0.5600 -0.0658 0.3862 0.180 Uiso 1 1 calc R
C21 C 0.2152(3) 1.0179(4) 0.44713(18) 0.0424(13) Uani 1 1 d .
C22 C 0.2944(4) 1.0610(5) 0.4589(2) 0.0699(17) Uani 1 1 d .
H22A H 0.3295 1.0500 0.4357 0.084 Uiso 1 1 calc R
C23 C 0.3218(5) 1.1200(6) 0.5046(3) 0.091(2) Uani 1 1 d .
H23A H 0.3751 1.1479 0.5122 0.110 Uiso 1 1 calc R
C24 C 0.2711(5) 1.1372(5) 0.5381(3) 0.089(2) Uani 1 1 d .
H24A H 0.2899 1.1772 0.5688 0.107 Uiso 1 1 calc R
C25 C 0.1937(5) 1.0974(5) 0.5280(2) 0.0738(19) Uani 1 1 d .
H25A H 0.1598 1.1095 0.5517 0.089 Uiso 1 1 calc R
C26 C 0.1639(3) 1.0372(4) 0.4814(2) 0.0582(15) Uani 1 1 d .
H26A H 0.1102 1.0110 0.4741 0.070 Uiso 1 1 calc R
C31 C 0.2538(3) 0.8253(4) 0.38011(18) 0.0355(11) Uani 1 1 d .
C32 C 0.2773(3) 0.8056(4) 0.33336(19) 0.0453(13) Uani 1 1 d .
H32A H 0.2581 0.8583 0.3062 0.054 Uiso 1 1 calc R
C33 C 0.3288(3) 0.7082(5) 0.3269(2) 0.0614(16) Uani 1 1 d .
H33A H 0.3452 0.6968 0.2957 0.074 Uiso 1 1 calc R
C34 C 0.3559(3) 0.6284(5) 0.3662(2) 0.0674(17) Uani 1 1 d .
H34A H 0.3888 0.5608 0.3612 0.081 Uiso 1 1 calc R
C35 C 0.3347(3) 0.6481(5) 0.4130(2) 0.0615(16) Uani 1 1 d .
H35A H 0.3545 0.5954 0.4400 0.074 Uiso 1 1 calc R
C36 C 0.2844(3) 0.7454(4) 0.41988(19) 0.0524(14) Uani 1 1 d .
H36A H 0.2703 0.7582 0.4517 0.063 Uiso 1 1 calc R
C41 C 0.0868(3) 0.8664(4) 0.39096(18) 0.0375(12) Uani 1 1 d .
C42 C 0.0841(3) 0.7714(5) 0.4266(2) 0.0576(15) Uani 1 1 d .
H42A H 0.1306 0.7507 0.4495 0.069 Uiso 1 1 calc R
C43 C 0.0130(4) 0.7086(5) 0.4280(2) 0.0705(18) Uani 1 1 d .
H43A H 0.0120 0.6428 0.4508 0.085 Uiso 1 1 calc R
C44 C -0.0569(4) 0.7427(5) 0.3958(2) 0.0650(17) Uani 1 1 d .
H44A H -0.1054 0.7013 0.3972 0.078 Uiso 1 1 calc R
C45 C -0.0544(3) 0.8377(5) 0.3617(2) 0.0627(15) Uani 1 1 d .
H45A H -0.1017 0.8616 0.3403 0.075 Uiso 1 1 calc R
C46 C 0.0171(3) 0.8983(4) 0.35859(19) 0.0498(14) Uani 1 1 d .
H46A H 0.0181 0.9610 0.3345 0.060 Uiso 1 1 calc R
C51 C 0.1185(3) 1.2627(4) 0.37441(17) 0.0375(12) Uani 1 1 d .
C52 C 0.0505(3) 1.2404(4) 0.39668(19) 0.0460(13) Uani 1 1 d .
H52A H 0.0121 1.1820 0.3821 0.055 Uiso 1 1 calc R
C53 C 0.0391(3) 1.3035(4) 0.4399(2) 0.0534(14) Uani 1 1 d .
H53A H -0.0076 1.2902 0.4536 0.064 Uiso 1 1 calc R
C54 C 0.0968(4) 1.3861(5) 0.4626(2) 0.0617(16) Uani 1 1 d .
H54A H 0.0900 1.4266 0.4924 0.074 Uiso 1 1 calc R
C55 C 0.1636(4) 1.4092(5) 0.4420(2) 0.0708(18) Uani 1 1 d .
H55A H 0.2019 1.4665 0.4574 0.085 Uiso 1 1 calc R
C56 C 0.1754(3) 1.3489(5) 0.3984(2) 0.0556(15) Uani 1 1 d .
H56A H 0.2218 1.3656 0.3847 0.067 Uiso 1 1 calc R
C61 C 0.2137(3) 1.2533(4) 0.29483(17) 0.0340(11) Uani 1 1 d .
C62 C 0.2936(3) 1.2189(5) 0.3023(2) 0.0568(15) Uani 1 1 d .
H62A H 0.3105 1.1478 0.3214 0.068 Uiso 1 1 calc R
C63 C 0.3503(3) 1.2902(5) 0.2813(2) 0.0636(16) Uani 1 1 d .
H63A H 0.4047 1.2675 0.2871 0.076 Uiso 1 1 calc R
C64 C 0.3249(4) 1.3933(5) 0.2525(2) 0.0619(16) Uani 1 1 d .
H64A H 0.3620 1.4399 0.2380 0.074 Uiso 1 1 calc R
C65 C 0.2458(4) 1.4278(5) 0.2449(2) 0.0644(16) Uani 1 1 d .
H65A H 0.2290 1.4983 0.2254 0.077 Uiso 1 1 calc R
C66 C 0.1905(3) 1.3592(4) 0.26584(19) 0.0536(14) Uani 1 1 d .
H66A H 0.1365 1.3842 0.2605 0.064 Uiso 1 1 calc R
C71 C 0.0529(3) 1.1540(4) 0.27433(17) 0.0340(11) Uani 1 1 d .
C72 C -0.0179(3) 1.2197(4) 0.2736(2) 0.0510(14) Uani 1 1 d .
H72A H -0.0225 1.2762 0.2995 0.061 Uiso 1 1 calc R
C73 C -0.0825(3) 1.2020(5) 0.2345(2) 0.0574(15) Uani 1 1 d .
H73A H -0.1303 1.2462 0.2344 0.069 Uiso 1 1 calc R
C74 C -0.0767(3) 1.1201(5) 0.1958(2) 0.0529(14) Uani 1 1 d .
H74A H -0.1207 1.1080 0.1699 0.063 Uiso 1 1 calc R
C75 C -0.0059(3) 1.0562(5) 0.1954(2) 0.0568(15) Uani 1 1 d .
H75A H -0.0012 1.0017 0.1689 0.068 Uiso 1 1 calc R
C76 C 0.0587(3) 1.0729(4) 0.2345(2) 0.0483(14) Uani 1 1 d .
H76A H 0.1067 1.0292 0.2342 0.058 Uiso 1 1 calc R
B1 B 0.8122(4) 0.2174(5) 0.3962(2) 0.0558(18) Uani 1 1 d .
H1 H 0.8651 0.1555 0.4060 0.067 Uiso 1 1 calc R
B2 B 0.8239(4) 0.3655(5) 0.3710(2) 0.0550(18) Uani 1 1 d .
H2 H 0.8839 0.3965 0.3645 0.066 Uiso 1 1 calc R
B3 B 0.7998(3) 0.3499(5) 0.4325(2) 0.0507(16) Uani 1 1 d .
H3 H 0.8426 0.3745 0.4670 0.061 Uiso 1 1 calc R
B4 B 0.7349(3) 0.2206(5) 0.4330(2) 0.0461(16) Uani 1 1 d .
H4 H 0.7386 0.1675 0.4686 0.055 Uiso 1 1 calc R
B5 B 0.7166(3) 0.1517(5) 0.3705(2) 0.0476(16) Uani 1 1 d .
H5 H 0.7095 0.0505 0.3630 0.057 Uiso 1 1 calc R
B6 B 0.7666(4) 0.2517(6) 0.3322(2) 0.0562(17) Uani 1 1 d .
H6 H 0.7885 0.2155 0.2984 0.067 Uiso 1 1 calc R
B7 B 0.7555(3) 0.4704(5) 0.3916(2) 0.0515(17) Uani 1 1 d .
H7 H 0.7734 0.5692 0.3983 0.062 Uiso 1 1 calc R
B8 B 0.6916(3) 0.3763(5) 0.4275(2) 0.0478(16) Uani 1 1 d .
H8 H 0.6586 0.4153 0.4561 0.057 Uiso 1 1 calc R
B9 B 0.6418(4) 0.2216(5) 0.3964(2) 0.0452(15) Uani 1 1 d .
B10 B 0.6587(4) 0.2507(5) 0.3241(2) 0.0502(16) Uani 1 1 d .
H10 H 0.6186 0.2139 0.2904 0.060 Uiso 1 1 calc R
B11 B 0.7369(3) 0.4090(6) 0.3299(3) 0.0555(18) Uani 1 1 d .
H11 H 0.7368 0.4665 0.2957 0.067 Uiso 1 1 calc R

loop_
_atom_site_aniso_label
_atom_site_aniso_U_11
_atom_site_aniso_U_22
_atom_site_aniso_U_33
_atom_site_aniso_U_23
_atom_site_aniso_U_13
_atom_site_aniso_U_12
N2 0.048(3) 0.067(3) 0.045(3) 0.003(2) 0.007(2) -0.017(2)
N1 0.046(3) 0.036(2) 0.035(2) 0.0081(17) 0.008(2) 0.0072(17)
P1 0.0385(8) 0.0366(7) 0.0357(8) 0.0015(6) 0.0058(6) 0.0026(6)
P2 0.0360(8) 0.0369(7) 0.0399(8) 0.0038(6) 0.0076(6) 0.0031(6)
C1 0.039(3) 0.045(3) 0.059(4) 0.000(3) 0.017(3) 0.001(2)
C2 0.036(3) 0.065(3) 0.046(4) 0.009(3) 0.006(3) -0.009(3)
C11 0.063(4) 0.055(4) 0.087(5) 0.002(3) 0.016(4) 0.010(3)
C12 0.092(5) 0.057(4) 0.106(6) 0.025(4) 0.017(5) 0.015(4)
C13 0.068(5) 0.101(5) 0.092(6) 0.033(4) 0.006(4) 0.017(4)
C14 0.047(4) 0.088(4) 0.057(4) 0.021(3) -0.002(3) -0.007(3)
C15 0.068(4) 0.090(5) 0.070(5) 0.003(3) 0.033(4) -0.012(3)
C16 0.111(6) 0.121(6) 0.157(8) 0.016(5) 0.080(6) 0.019(5)
C17 0.051(4) 0.093(5) 0.072(5) 0.005(4) -0.002(3) -0.019(3)
C18 0.119(6) 0.072(5) 0.154(8) -0.006(5) -0.018(5) -0.024(4)
C21 0.055(4) 0.031(3) 0.041(3) 0.001(2) 0.008(3) 0.004(2)
C22 0.081(5) 0.075(4) 0.054(4) 0.004(3) 0.012(4) -0.023(4)
C23 0.104(6) 0.092(5) 0.072(6) -0.005(4) -0.001(5) -0.042(4)
C24 0.133(7) 0.068(4) 0.061(5) -0.021(4) 0.001(5) -0.023(5)
C25 0.107(6) 0.062(4) 0.053(5) -0.012(3) 0.016(4) 0.023(4)
C26 0.067(4) 0.051(3) 0.055(4) -0.001(3) 0.007(3) 0.014(3)
C31 0.035(3) 0.038(3) 0.032(3) 0.003(2) 0.004(2) 0.005(2)
C32 0.040(3) 0.051(3) 0.046(4) 0.008(2) 0.009(3) 0.005(2)
C33 0.067(4) 0.077(4) 0.044(4) -0.002(3) 0.020(3) 0.021(3)
C34 0.077(4) 0.068(4) 0.061(4) 0.000(3) 0.024(4) 0.034(3)
C35 0.070(4) 0.063(4) 0.055(4) 0.016(3) 0.019(3) 0.026(3)
C36 0.058(4) 0.059(3) 0.041(3) 0.010(3) 0.012(3) 0.022(3)
C41 0.041(3) 0.037(3) 0.036(3) -0.003(2) 0.010(3) -0.006(2)
C42 0.053(4) 0.060(4) 0.062(4) 0.016(3) 0.017(3) 0.002(3)
C43 0.074(5) 0.066(4) 0.080(5) 0.013(3) 0.039(4) -0.005(4)
C44 0.057(4) 0.060(4) 0.087(5) -0.011(3) 0.037(4) -0.018(3)
C45 0.048(4) 0.074(4) 0.066(4) -0.002(3) 0.010(3) -0.003(3)
C46 0.053(4) 0.053(3) 0.044(4) 0.002(3) 0.011(3) -0.002(3)
C51 0.038(3) 0.037(3) 0.036(3) 0.004(2) 0.001(3) 0.004(2)
C52 0.040(3) 0.050(3) 0.048(4) -0.001(3) 0.010(3) 0.000(2)
C53 0.051(4) 0.053(3) 0.060(4) -0.006(3) 0.021(3) 0.008(3)
C54 0.073(5) 0.055(4) 0.060(4) -0.013(3) 0.020(4) 0.006(3)
C55 0.079(5) 0.066(4) 0.073(5) -0.023(3) 0.029(4) -0.022(3)
C56 0.049(4) 0.064(4) 0.058(4) -0.013(3) 0.020(3) -0.010(3)
C61 0.030(3) 0.035(3) 0.036(3) 0.002(2) 0.005(2) 0.004(2)
C62 0.046(4) 0.061(3) 0.064(4) 0.019(3) 0.012(3) 0.000(3)
C63 0.042(4) 0.078(4) 0.074(5) 0.011(3) 0.018(3) 0.005(3)
C64 0.055(4) 0.067(4) 0.066(4) 0.008(3) 0.014(3) -0.013(3)
C65 0.069(4) 0.057(4) 0.068(4) 0.023(3) 0.016(4) -0.005(3)
C66 0.044(3) 0.059(3) 0.060(4) 0.011(3) 0.015(3) 0.003(3)
C71 0.034(3) 0.037(3) 0.032(3) 0.006(2) 0.008(2) 0.004(2)
C72 0.051(4) 0.057(3) 0.045(4) 0.000(3) 0.010(3) 0.007(3)
C73 0.041(4) 0.078(4) 0.053(4) 0.010(3) 0.007(3) 0.009(3)
C74 0.046(4) 0.062(4) 0.047(4) 0.009(3) 0.000(3) -0.012(3)
C75 0.066(4) 0.045(3) 0.056(4) -0.001(3) 0.001(3) -0.003(3)
C76 0.048(4) 0.044(3) 0.052(4) -0.004(3) 0.006(3) 0.009(2)
B1 0.051(4) 0.056(4) 0.062(5) 0.008(3) 0.013(4) 0.005(3)
B2 0.035(4) 0.066(4) 0.066(5) 0.007(3) 0.014(3) -0.006(3)
B3 0.043(4) 0.055(4) 0.051(4) 0.003(3) -0.004(3) -0.006(3)
B4 0.047(4) 0.042(3) 0.050(4) 0.002(3) 0.010(3) 0.006(3)
B5 0.057(4) 0.047(4) 0.040(4) -0.007(3) 0.010(3) -0.004(3)
B6 0.059(4) 0.062(4) 0.052(5) -0.007(3) 0.025(4) 0.000(3)
B7 0.043(4) 0.045(4) 0.066(5) -0.002(3) 0.008(3) -0.008(3)
B8 0.047(4) 0.043(3) 0.055(5) -0.010(3) 0.015(3) -0.003(3)
B9 0.054(4) 0.045(3) 0.036(4) 0.002(3) 0.005(3) -0.006(3)
B10 0.050(4) 0.063(4) 0.038(4) -0.006(3) 0.009(3) -0.013(3)
B11 0.041(4) 0.073(4) 0.055(5) 0.005(3) 0.013(4) -0.015(3)

loop_
_atom_type_symbol
_atom_type_description
_atom_type_scat_dispersion_real
_atom_type_scat_dispersion_imag
_atom_type_scat_source
C C 0.0033 0.0016 'International Tables Vol C Tables 4.2.6.8 and 6.1.1.4'
H H 0.0000 0.0000 'International Tables Vol C Tables 4.2.6.8 and 6.1.1.4'
B B 0.0013 0.0007 'International Tables Vol C Tables 4.2.6.8 and 6.1.1.4'
N N 0.0061 0.0033 'International Tables Vol C Tables 4.2.6.8 and 6.1.1.4'
P P 0.1023 0.0942 'International Tables Vol C Tables 4.2.6.8 and 6.1.1.4'

loop_
_geom_angle_atom_site_label_1
_geom_angle_atom_site_label_2
_geom_angle_atom_site_label_3
_geom_angle
B9 N2 C15 122.3(4)
B9 N2 C17 122.3(4)
C15 N2 C17 115.4(4)
P1 N1 P2 138.0(2)
N1 P1 C21 115.1(2)
N1 P1 C31 107.1(2)
C21 P1 C31 106.9(2)
N1 P1 C41 112.8(2)
C21 P1 C41 107.4(2)
C31 P1 C41 107.2(2)
N1 P2 C61 109.4(2)
N1 P2 C51 113.9(2)
C61 P2 C51 106.8(2)
N1 P2 C71 109.9(2)
C61 P2 C71 105.9(2)
C51 P2 C71 110.5(2)
C11 C1 C2 110.0(4)
C11 C1 B8 115.1(4)
C2 C1 B8 116.5(4)
C11 C1 B7 108.9(4)
C2 C1 B7 133.2(4)
B8 C1 B7 66.8(3)
C11 C1 B11 130.0(4)
C2 C1 B11 78.9(3)
B8 C1 B11 102.0(4)
B7 C1 B11 56.1(3)
C1 C2 C14 115.6(4)
C1 C2 B10 105.2(4)
C14 C2 B10 114.4(4)
C1 C11 C12 112.6(5)
C13 C12 C11 110.5(5)
C12 C13 C14 113.0(5)
C13 C14 C2 111.2(5)
N2 C15 C16 114.4(5)
N2 C17 C18 115.0(5)
C26 C21 C22 118.8(5)
C26 C21 P1 121.7(4)
C22 C21 P1 119.5(4)
C23 C22 C21 120.7(6)
C24 C23 C22 119.9(7)
C25 C24 C23 121.1(7)
C24 C25 C26 120.3(6)
C21 C26 C25 119.2(6)
C32 C31 C36 118.2(4)
C32 C31 P1 120.3(3)
C36 C31 P1 121.4(4)
C33 C32 C31 120.3(5)
C34 C33 C32 120.3(5)
C33 C34 C35 120.0(5)
C36 C35 C34 120.0(5)
C35 C36 C31 121.1(5)
C46 C41 C42 119.2(4)
C46 C41 P1 120.8(4)
C42 C41 P1 120.1(4)
C43 C42 C41 120.1(5)
C42 C43 C44 120.2(5)
C45 C44 C43 119.5(5)
C44 C45 C46 120.9(5)
C41 C46 C45 120.1(5)
C52 C51 C56 117.4(4)
C52 C51 P2 121.7(4)
C56 C51 P2 120.2(4)
C53 C52 C51 121.0(5)
C54 C53 C52 119.8(5)
C55 C54 C53 120.5(5)
C54 C55 C56 120.6(5)
C55 C56 C51 120.7(5)
C62 C61 C66 118.3(4)
C62 C61 P2 121.7(4)
C66 C61 P2 120.0(3)
C61 C62 C63 120.5(5)
C64 C63 C62 119.6(5)
C65 C64 C63 120.2(5)
C64 C65 C66 120.3(5)
C65 C66 C61 121.1(5)
C72 C71 C76 118.7(4)
C72 C71 P2 124.4(4)
C76 C71 P2 116.9(4)
C71 C72 C73 120.1(5)
C74 C73 C72 120.8(5)
C73 C74 C75 119.6(5)
C74 C75 C76 119.9(5)
C75 C76 C71 120.8(5)
B2 B1 B3 60.9(3)
B2 B1 B4 110.0(4)
B3 B1 B4 60.2(3)
B2 B1 B5 111.2(4)
B3 B1 B5 110.4(4)
B4 B1 B5 61.4(3)
B2 B1 B6 60.1(3)
B3 B1 B6 107.1(4)
B4 B1 B6 107.3(4)
B5 B1 B6 60.0(3)
B11 B2 B1 110.5(4)
B11 B2 B7 60.3(3)
B1 B2 B7 109.5(4)
B11 B2 B3 108.3(4)
B1 B2 B3 59.7(3)
B7 B2 B3 60.2(3)
B11 B2 B6 59.9(3)
B1 B2 B6 61.3(3)
B7 B2 B6 107.6(4)
B3 B2 B6 107.1(4)
B1 B3 B4 60.2(3)
B1 B3 B7 108.8(4)
B4 B3 B7 112.4(4)
B1 B3 B2 59.4(3)
B4 B3 B2 108.7(4)
B7 B3 B2 59.6(3)
B1 B3 B8 107.3(4)
B4 B3 B8 60.8(3)
B7 B3 B8 62.2(3)
B2 B3 B8 107.5(4)
B9 B4 B1 111.8(4)
B9 B4 B3 120.1(4)
B1 B4 B3 59.6(3)
B9 B4 B5 58.2(3)
B1 B4 B5 59.9(3)
B3 B4 B5 108.7(4)
B9 B4 B8 68.3(3)
B1 B4 B8 107.2(4)
B3 B4 B8 61.3(3)
B5 B4 B8 107.2(4)
B9 B5 B1 110.3(4)
B9 B5 B10 71.0(3)
B1 B5 B10 112.5(4)
B9 B5 B6 115.0(4)
B1 B5 B6 60.3(3)
B10 B5 B6 60.0(3)
B9 B5 B4 57.7(3)
B1 B5 B4 58.7(3)
B10 B5 B4 112.9(4)
B6 B5 B4 105.4(4)
B11 B6 B2 59.0(3)
B11 B6 B5 115.7(4)
B2 B6 B5 109.6(4)
B11 B6 B10 74.0(3)
B2 B6 B10 120.8(4)
B5 B6 B10 60.0(3)
B11 B6 B1 107.6(4)
B2 B6 B1 58.6(3)
B5 B6 B1 59.7(3)
B10 B6 B1 111.9(4)
C1 B7 B11 70.9(3)
C1 B7 B2 120.4(4)
B11 B7 B2 59.2(3)
C1 B7 B3 112.6(4)
B11 B7 B3 107.4(4)
B2 B7 B3 60.2(3)
C1 B7 B8 56.4(3)
B11 B7 B8 105.0(4)
B2 B7 B8 106.5(4)
B3 B7 B8 60.3(3)
C1 B8 B4 126.3(4)
C1 B8 B3 110.6(4)
B4 B8 B3 58.0(3)
C1 B8 B7 56.8(3)
B4 B8 B7 106.3(4)
B3 B8 B7 57.6(3)
C1 B8 B9 88.3(4)
B4 B8 B9 53.1(3)
B3 B8 B9 104.3(4)
B7 B8 B9 118.5(4)
N2 B9 B4 131.8(5)
N2 B9 B5 134.4(5)
B4 B9 B5 64.1(3)
N2 B9 B8 120.1(4)
B4 B9 B8 58.6(3)
B5 B9 B8 104.5(4)
N2 B9 B10 120.0(4)
B4 B9 B10 106.6(4)
B5 B9 B10 56.3(3)
B8 B9 B10 98.9(3)
C2 B10 B5 130.1(4)
C2 B10 B6 124.5(4)
B5 B10 B6 60.0(3)
C2 B10 B9 80.5(3)
B5 B10 B9 52.7(3)
B6 B10 B9 100.9(4)
C2 B10 B11 73.3(3)
B5 B10 B11 99.5(4)
B6 B10 B11 52.2(3)
B9 B10 B11 103.7(3)
B2 B11 B6 61.1(4)
B2 B11 B7 60.5(3)
B6 B11 B7 108.8(5)
B2 B11 C1 106.3(4)
B6 B11 C1 114.7(4)
B7 B11 C1 53.0(3)
B2 B11 B10 105.9(4)
B6 B11 B10 53.8(3)
B7 B11 B10 112.0(4)
C1 B11 B10 75.3(3)

loop_
_geom_bond_atom_site_label_1
_geom_bond_atom_site_label_2
_geom_bond_distance
N2 B9 1.411(6)
N2 C15 1.463(6)
N2 C17 1.465(6)
N1 P1 1.578(3)
N1 P2 1.585(3)
P1 C21 1.784(5)
P1 C31 1.787(4)
P1 C41 1.809(5)
P2 C61 1.782(4)
P2 C51 1.791(5)
P2 C71 1.798(5)
C1 C11 1.518(6)
C1 C2 1.542(6)
C1 B8 1.674(7)
C1 B7 1.683(7)
C1 B11 1.993(7)
C2 C14 1.547(6)
C2 B10 1.625(7)
C11 C12 1.538(7)
C12 C13 1.494(8)
C13 C14 1.503(7)
C15 C16 1.519(7)
C17 C18 1.490(7)
C21 C26 1.375(6)
C21 C22 1.388(7)
C22 C23 1.379(8)
C23 C24 1.349(8)
C24 C25 1.346(8)
C25 C26 1.412(7)
C31 C32 1.388(6)
C31 C36 1.390(6)
C32 C33 1.379(6)
C33 C34 1.366(7)
C34 C35 1.373(6)
C35 C36 1.368(6)
C41 C46 1.372(6)
C41 C42 1.396(6)
C42 C43 1.372(7)
C43 C44 1.378(7)
C44 C45 1.367(7)
C45 C46 1.375(6)
C51 C52 1.394(6)
C51 C56 1.398(6)
C52 C53 1.377(6)
C53 C54 1.370(6)
C54 C55 1.350(7)
C55 C56 1.374(6)
C61 C62 1.370(6)
C61 C66 1.386(6)
C62 C63 1.404(6)
C63 C64 1.368(7)
C64 C65 1.356(7)
C65 C66 1.373(6)
C71 C72 1.375(6)
C71 C76 1.386(6)
C72 C73 1.383(6)
C73 C74 1.368(7)
C74 C75 1.370(6)
C75 C76 1.382(6)
B1 B2 1.739(8)
B1 B3 1.745(8)
B1 B4 1.755(8)
B1 B5 1.776(8)
B1 B6 1.787(9)
B2 B11 1.732(8)
B2 B7 1.755(8)
B2 B3 1.766(8)
B2 B6 1.768(8)
B3 B4 1.755(8)
B3 B7 1.765(8)
B3 B8 1.816(8)
B4 B9 1.693(8)
B4 B5 1.803(8)
B4 B8 1.807(7)
B5 B9 1.703(8)
B5 B10 1.782(8)
B5 B6 1.782(8)
B6 B11 1.747(8)
B6 B10 1.783(8)
B7 B11 1.751(9)
B7 B8 1.849(8)
B8 B9 1.966(8)
B9 B10 2.024(8)
B10 B11 2.124(8)
